data_4342734
loop_
_publ_author_name
'Wu, Xue-Ru'
'Shi, Hai-Yan'
'Wei, Rong-Jia'
'Li, Jia'
'Zheng, Lan-Sun'
'Tao, Jun'

_publ_section_title
;
 Coligand and Solvent Effects on the Architectures and Spin-Crossover
 Properties of (4,4)-Connected Iron(II) Coordination Polymers.
;
_journal_issue 8
_journal_name_full 'Inorganic chemistry'
_journal_page_first 3773
_journal_page_last 3780
_journal_paper_doi 10.1021/ic5029542
_journal_volume 54
_journal_year 2015
_chemical_formula_sum 'C112 H104 Cl4 Fe3 N18 O6 Se6'
_chemical_formula_weight 2581.24
_chemical_name_systematic
; 
 ? 
;
_space_group_IT_number 14
_symmetry_cell_setting monoclinic
_symmetry_space_group_name_Hall '-P 2ybc'
_symmetry_space_group_name_H-M 'P 1 21/c 1'
_atom_sites_solution_hydrogens geom
_atom_sites_solution_primary direct
_atom_sites_solution_secondary difmap
_audit_creation_method SHELXL-97
_cell_angle_alpha 90.00
_cell_angle_beta 97.831(4)
_cell_angle_gamma 90.00
_cell_formula_units_Z 4
_cell_length_a 28.5702(13)
_cell_length_b 13.3980(7)
_cell_length_c 31.5549(14)
_cell_measurement_temperature 153(2)
_cell_volume 11966.1(10)
_computing_cell_refinement
; 
CrysAlisPro, Agilent Technologies, 
Version 1.171.36.20 (release 27-06-2012 CrysAlis171 .NET) 
(compiled Jul 11 2012,15:38:31) 
;
_computing_data_collection
; 
CrysAlisPro, Agilent Technologies, 
Version 1.171.36.20 (release 27-06-2012 CrysAlis171 .NET) 
(compiled Jul 11 2012,15:38:31) 
;
_computing_data_reduction
; 
CrysAlisPro, Agilent Technologies, 
Version 1.171.36.20 (release 27-06-2012 CrysAlis171 .NET) 
(compiled Jul 11 2012,15:38:31) 
;
_computing_structure_refinement 'SHELXL-97 (Sheldrick, 1997)'
_computing_structure_solution 'SHELXS-97 (Sheldrick, 1990)'
_diffrn_ambient_temperature 153(2)
_diffrn_measured_fraction_theta_full 0.960
_diffrn_measured_fraction_theta_max 0.960
_diffrn_radiation_monochromator graphite
_diffrn_radiation_source 'fine-focus sealed tube'
_diffrn_radiation_type CuK\a
_diffrn_radiation_wavelength 1.54178
_diffrn_reflns_av_R_equivalents 0.0709
_diffrn_reflns_av_sigmaI/netI 0.0813
_diffrn_reflns_limit_h_max 33
_diffrn_reflns_limit_h_min -31
_diffrn_reflns_limit_k_max 13
_diffrn_reflns_limit_k_min -15
_diffrn_reflns_limit_l_max 34
_diffrn_reflns_limit_l_min -36
_diffrn_reflns_number 34989
_diffrn_reflns_theta_full 65.08
_diffrn_reflns_theta_max 65.08
_diffrn_reflns_theta_min 3.41
_exptl_absorpt_coefficient_mu 6.252
_exptl_absorpt_correction_T_max 0.8852
_exptl_absorpt_correction_T_min 0.6346
_exptl_absorpt_correction_type multi-scan
_exptl_absorpt_process_details
; 
 CrysAlis RED, Oxford Diffraction Ltd., 
Version 1.171.32.4 (release 27-04-2006 CrysAlis171 .NET) 
(compiled Apr 27 2007,17:53:11) 
Empirical absorption correction using spherical harmonics, 
implemented in SCALE3 ABSPACK scaling algorithm. 
;
_exptl_crystal_colour red
_exptl_crystal_density_diffrn 1.433
_exptl_crystal_density_method 'not measured'
_exptl_crystal_description block
_exptl_crystal_F_000 5200
_exptl_crystal_size_max 0.08
_exptl_crystal_size_mid 0.04
_exptl_crystal_size_min 0.02
_platon_squeeze_details
;
Approximately 13.3 % of the unit cell volume comprises a large region of disordered solvent that could not be modeled as discrete atomic sites. We employed PLATON SQUEEZE to calculate the contribution to the diffraction from the solvent region and thereby produced a set of solvent-free diffraction intensities. SQUEEZE estimated a total count of 804 electrons per unit cell. According to the final formula calculated from TGA combined with elemental analysis data, these electrons were assigned to be eight dichloromethane, twelve ethanol and eight water molecules per unit cell.
;
_refine_diff_density_max 3.062
_refine_diff_density_min -0.932
_refine_diff_density_rms 0.259
_refine_ls_extinction_method none
_refine_ls_goodness_of_fit_ref 1.968
_refine_ls_hydrogen_treatment constr
_refine_ls_matrix_type full
_refine_ls_number_parameters 1156
_refine_ls_number_reflns 19599
_refine_ls_number_restraints 17
_refine_ls_restrained_S_all 1.972
_refine_ls_R_factor_all 0.1887
_refine_ls_R_factor_gt 0.1496
_refine_ls_shift/su_max 0.000
_refine_ls_shift/su_mean 0.000
_refine_ls_structure_factor_coef Fsqd
_refine_ls_weighting_details 'calc w=1/[\s^2^(Fo^2^)+(0.1000P)^2^+0.0000P] where P=(Fo^2^+2Fc^2^)/3'
_refine_ls_weighting_scheme calc
_refine_ls_wR_factor_gt 0.3596
_refine_ls_wR_factor_ref 0.3884
_reflns_number_gt 12070
_reflns_number_total 19599
_reflns_threshold_expression >2sigma(I)
_cod_data_source_file ic5029542_si_002.cif
_cod_data_source_block complex_7
_cod_depositor_comments
;
The following automatic conversions were performed:

'_exptl_absorpt_correction_type' value 'Multi-scan' changed to
'multi-scan' according to
/usr/data/users/saulius/crontab/automatic-downloads/rss-feeds/ACS/lib/dictionaries/cif_core.dic
dictionary named 'cif_core.dic' version 2.4.2 from 2011-04-26.

Automatic conversion script
Id: cif_fix_values 3143 2015-03-26 13:38:13Z robertas 

 Adding full bibliography for 4342731--4342736.cif.
;
_cod_original_sg_symbol_H-M P2(1)/c
_cod_database_code 4342734

loop_
_symmetry_equiv_pos_as_xyz
'x, y, z'
'-x, y+1/2, -z+1/2'
'-x, -y, -z'
'x, -y-1/2, z-1/2'

loop_
_atom_site_label
_atom_site_type_symbol
_atom_site_fract_x
_atom_site_fract_y
_atom_site_fract_z
_atom_site_U_iso_or_equiv
_atom_site_adp_type
_atom_site_occupancy
_atom_site_symmetry_multiplicity
_atom_site_calc_flag
_atom_site_refinement_flags
Fe1 Fe 0.24446(4) 0.71402(12) 0.51474(4) 0.0272(4) Uani 1 1 d .
Fe2 Fe 0.41265(5) 0.21916(12) 0.32143(4) 0.0277(4) Uani 1 1 d .
Fe3 Fe -0.08976(5) -0.24345(12) 0.35261(5) 0.0313(4) Uani 1 1 d .
Se1 Se 0.1715(2) 0.3760(3) 0.51292(18) 0.137(2) Uani 0.50 1 d P
Se2 Se 0.26339(16) 1.0685(2) 0.48436(16) 0.121(2) Uani 0.50 1 d P
Se3 Se -0.1596(2) 0.0988(3) 0.34421(13) 0.119(2) Uani 0.50 1 d P
Se4 Se -0.06822(12) -0.5910(2) 0.31598(11) 0.0696(9) Uani 0.50 1 d P
Se5 Se 0.48865(19) -0.1131(3) 0.31022(14) 0.0939(15) Uani 0.50 1 d P
Se6 Se 0.34982(13) 0.5310(3) 0.36991(13) 0.0440(8) Uani 0.50 1 d P
N1 N 0.2717(3) 0.8575(7) 0.5162(3) 0.039(2) Uani 1 1 d .
N2 N 0.2460(3) 0.7858(6) 0.9436(2) 0.0322(18) Uani 1 1 d .
N3 N 0.2133(3) 0.5716(7) 0.5101(3) 0.037(2) Uani 1 1 d .
N4 N 0.2481(3) 0.7102(6) 0.5844(2) 0.0325(19) Uani 1 1 d .
N5 N 0.1730(3) 0.7828(8) 0.5109(3) 0.0588(14) Uani 1 1 d D
N6 N 0.3178(2) 0.6512(6) 0.5186(2) 0.0307(18) Uani 1 1 d .
N7 N -0.0632(3) -0.3918(8) 0.3576(3) 0.044(2) Uani 1 1 d .
N8 N -0.1205(3) -0.0989(8) 0.3457(3) 0.044(2) Uani 1 1 d .
N9 N -0.0890(3) -0.2523(7) 0.2827(3) 0.039(2) Uani 1 1 d .
N10 N 0.4457(3) 0.0806(7) 0.3252(2) 0.0370(19) Uani 1 1 d .
N11 N 0.8380(4) 0.6888(10) 0.3461(4) 0.0840(19) Uani 1 1 d D
N12 N 0.4129(2) 0.2190(6) 0.3923(2) 0.0287(17) Uani 1 1 d .
N13 N 0.3803(3) 0.3609(7) 0.3213(3) 0.043(2) Uani 1 1 d .
N14 N -0.0854(3) -0.2711(6) -0.0772(2) 0.0344(19) Uani 1 1 d .
N15 N 0.4831(3) 0.2941(7) 0.3295(3) 0.041(2) Uani 1 1 d .
N16 N -0.0175(2) -0.1825(6) 0.3559(3) 0.0334(18) Uani 1 1 d .
N17 N 0.4092(2) 0.2804(6) 0.7508(2) 0.0279(17) Uani 1 1 d .
N18 N 0.3420(3) 0.1449(7) 0.3166(3) 0.039(2) Uani 1 1 d .
C1 C 0.0930(4) 0.8082(9) 0.4818(4) 0.0588(14) Uani 1 1 d D
H1B H 0.0676 0.7898 0.4606 0.071 Uiso 1 1 calc R
C2 C 0.1247(3) 0.9087(10) 0.5366(4) 0.0588(14) Uani 1 1 d D
H2B H 0.1216 0.9616 0.5561 0.071 Uiso 1 1 calc R
C3 C 0.1345(3) 0.7547(10) 0.4848(4) 0.0588(14) Uani 1 1 d D
H3A H 0.1358 0.6963 0.4679 0.071 Uiso 1 1 calc R
C4 C 0.2021(7) 0.4917(15) 0.5124(4) 0.092(6) Uani 1 1 d .
C5 C 0.1678(4) 0.8586(9) 0.5391(4) 0.0588(14) Uani 1 1 d D
H5A H 0.1933 0.8769 0.5601 0.071 Uiso 1 1 calc R
C6 C 0.0257(3) 0.9787(9) 0.5403(3) 0.044(3) Uani 1 1 d .
H6A H 0.0434 0.9671 0.5676 0.053 Uiso 1 1 calc R
C7 C 0.2077(3) 0.7316(9) 0.7818(3) 0.046(3) Uani 1 1 d .
H7B H 0.1789 0.7236 0.7933 0.055 Uiso 1 1 calc R
C8 C 0.2505(3) 0.7530(8) 0.8101(3) 0.035(2) Uani 1 1 d .
C9 C 0.2082(3) 0.7226(8) 0.7382(3) 0.037(2) Uani 1 1 d .
H9A H 0.1791 0.7140 0.7200 0.045 Uiso 1 1 calc R
C10 C 0.2932(4) 0.7414(9) 0.7485(3) 0.042(3) Uani 1 1 d .
H10A H 0.3223 0.7415 0.7371 0.051 Uiso 1 1 calc R
C11 C 0.2929(3) 0.7562(9) 0.7913(3) 0.041(3) Uani 1 1 d .
H11B H 0.3219 0.7689 0.8090 0.049 Uiso 1 1 calc R
C12 C 0.2112(3) 0.8124(9) 0.8719(3) 0.040(3) Uani 1 1 d .
H12A H 0.1852 0.8363 0.8526 0.048 Uiso 1 1 calc R
C13 C 0.0174(3) 0.9681(9) 0.4629(3) 0.045(3) Uani 1 1 d .
H13B H 0.0298 0.9488 0.4377 0.054 Uiso 1 1 calc R
C14 C 0.2829(4) 0.7471(9) 0.9290(3) 0.043(3) Uani 1 1 d .
H14B H 0.3082 0.7228 0.9489 0.052 Uiso 1 1 calc R
C15 C 0.2866(3) 0.7401(8) 0.8852(3) 0.038(2) Uani 1 1 d .
H15A H 0.3149 0.7164 0.8761 0.045 Uiso 1 1 calc R
C16 C 0.2855(3) 0.7618(9) 0.6543(3) 0.043(3) Uani 1 1 d .
H16A H 0.3116 0.7928 0.6711 0.052 Uiso 1 1 calc R
C17 C 0.2137(3) 0.6710(8) 0.6474(3) 0.034(2) Uani 1 1 d .
H17B H 0.1883 0.6409 0.6592 0.041 Uiso 1 1 calc R
C18 C 0.5388(3) 0.5259(8) 0.5293(3) 0.034(2) Uani 1 1 d .
H18A H 0.5651 0.5433 0.5498 0.041 Uiso 1 1 calc R
C19 C 0.2147(3) 0.6686(9) 0.6046(3) 0.041(3) Uani 1 1 d .
H19A H 0.1897 0.6347 0.5876 0.049 Uiso 1 1 calc R
C20 C 0.2827(3) 0.7605(10) 0.6109(3) 0.046(3) Uani 1 1 d .
H20A H 0.3059 0.7961 0.5982 0.056 Uiso 1 1 calc R
C21 C 0.3562(3) 0.7067(8) 0.5300(3) 0.033(2) Uani 1 1 d .
H21A H 0.3527 0.7715 0.5414 0.040 Uiso 1 1 calc R
C22 C 0.3238(3) 0.5561(8) 0.5035(3) 0.041(3) Uani 1 1 d .
H22A H 0.2968 0.5151 0.4959 0.049 Uiso 1 1 calc R
C23 C 0.3678(3) 0.5192(8) 0.4991(4) 0.044(3) Uani 1 1 d .
H23A H 0.3709 0.4540 0.4880 0.052 Uiso 1 1 calc R
C24 C 0.2497(3) 0.7671(8) 0.8562(3) 0.033(2) Uani 1 1 d .
C25 C 0.0872(4) 0.8849(10) 0.5075(4) 0.0588(14) Uani 1 1 d D
C26 C 0.2112(3) 0.8220(8) 0.9150(3) 0.038(2) Uani 1 1 d .
H26A H 0.1856 0.8555 0.9250 0.045 Uiso 1 1 calc R
C27 C 0.2771(8) 0.9379(13) 0.5005(5) 0.114(8) Uani 1 1 d .
C28 C 0.4015(3) 0.6722(8) 0.5257(3) 0.036(2) Uani 1 1 d .
H28A H 0.4282 0.7143 0.5330 0.043 Uiso 1 1 calc R
C29 C 0.2497(3) 0.7259(8) 0.7206(3) 0.035(2) Uani 1 1 d .
C30 C 0.4073(3) 0.5767(7) 0.5108(3) 0.030(2) Uani 1 1 d .
C31 C 0.4943(3) 0.5645(8) 0.5330(3) 0.039(2) Uani 1 1 d .
H31A H 0.4907 0.6095 0.5556 0.047 Uiso 1 1 calc R
C32 C 0.2499(3) 0.7173(8) 0.6741(3) 0.032(2) Uani 1 1 d .
C33 C 0.4553(3) 0.5382(8) 0.5043(3) 0.035(2) Uani 1 1 d .
C34 C 0.0423(3) 0.9434(8) 0.5037(3) 0.035(2) Uani 1 1 d .
C35 C 0.7619(4) 0.6744(11) 0.3646(5) 0.0840(19) Uani 1 1 d D
H35A H 0.7392 0.6980 0.3816 0.101 Uiso 1 1 calc R
C36 C 0.8034(4) 0.7228(11) 0.3676(5) 0.0840(19) Uani 1 1 d D
H36A H 0.8085 0.7810 0.3848 0.101 Uiso 1 1 calc R
C37 C 0.7836(4) 0.5636(11) 0.3127(5) 0.0840(19) Uani 1 1 d D
H37A H 0.7762 0.5109 0.2927 0.101 Uiso 1 1 calc R
C38 C 0.8269(4) 0.6113(11) 0.3167(5) 0.0840(19) Uani 1 1 d D
H38A H 0.8496 0.5910 0.2991 0.101 Uiso 1 1 calc R
C39 C 0.5601(4) 0.3086(10) 0.3115(4) 0.060(3) Uani 1 1 d .
H39A H 0.5832 0.2829 0.2954 0.072 Uiso 1 1 calc R
C40 C -0.1227(4) -0.2982(9) 0.1200(3) 0.047(3) Uani 1 1 d .
H40A H -0.1519 -0.3052 0.1310 0.057 Uiso 1 1 calc R
C41 C 0.4604(6) 0.0018(12) 0.3197(4) 0.071(4) Uani 1 1 d .
C42 C -0.1220(4) -0.2258(10) 0.2094(3) 0.048(3) Uani 1 1 d .
H42A H -0.1478 -0.2026 0.1897 0.058 Uiso 1 1 calc R
C43 C -0.0482(4) -0.2273(10) -0.0053(4) 0.054(3) Uani 1 1 d .
H43A H -0.0244 -0.1916 0.0124 0.065 Uiso 1 1 calc R
C44 C 0.5163(4) 0.2598(10) 0.3088(5) 0.071(4) Uani 1 1 d .
H44A H 0.5108 0.2013 0.2918 0.085 Uiso 1 1 calc R
C45 C 0.0311(4) -0.0558(9) 0.3318(5) 0.062(4) Uani 1 1 d .
H45A H 0.0328 0.0061 0.3174 0.074 Uiso 1 1 calc R
C46 C -0.1321(6) -0.0179(11) 0.3463(4) 0.075(5) Uani 1 1 d .
C47 C -0.0810(4) -0.2785(9) 0.1475(3) 0.041(3) Uani 1 1 d .
C48 C -0.0390(4) -0.2667(10) 0.1308(3) 0.052(3) Uani 1 1 d .
H48A H -0.0108 -0.2539 0.1496 0.062 Uiso 1 1 calc R
C49 C 0.6832(3) 0.5292(9) 0.3769(4) 0.048(3) Uani 1 1 d .
H49A H 0.6989 0.5544 0.4032 0.058 Uiso 1 1 calc R
C50 C 0.1692(4) 0.0222(9) 0.2990(4) 0.051(3) Uani 1 1 d .
H50A H 0.1734 0.0521 0.2725 0.061 Uiso 1 1 calc R
C51 C 0.4114(3) 0.2445(8) 0.5265(3) 0.036(2) Uani 1 1 d .
C52 C -0.1210(4) -0.3070(10) 0.0779(4) 0.053(3) Uani 1 1 d .
H52A H -0.1491 -0.3249 0.0597 0.063 Uiso 1 1 calc R
C53 C -0.0370(4) -0.2731(10) 0.0872(3) 0.052(3) Uani 1 1 d .
H53A H -0.0078 -0.2655 0.0763 0.062 Uiso 1 1 calc R
C54 C 0.2004(3) -0.0256(8) 0.3684(4) 0.042(3) Uani 1 1 d .
H54A H 0.2256 -0.0279 0.3914 0.050 Uiso 1 1 calc R
C55 C 0.3679(4) 0.2276(9) 0.5445(3) 0.045(3) Uani 1 1 d .
H55A H 0.3398 0.2107 0.5262 0.054 Uiso 1 1 calc R
C56 C 0.3673(4) 0.2361(9) 0.5883(3) 0.046(3) Uani 1 1 d .
H56A H 0.3391 0.2219 0.6001 0.055 Uiso 1 1 calc R
C57 C -0.1147(4) -0.3275(8) -0.0585(3) 0.045(3) Uani 1 1 d .
H57A H -0.1381 -0.3635 -0.0766 0.055 Uiso 1 1 calc R
C58 C -0.0516(4) -0.2209(10) -0.0506(3) 0.048(3) Uani 1 1 d .
H58A H -0.0296 -0.1803 -0.0627 0.057 Uiso 1 1 calc R
C59 C -0.0111(3) -0.0931(8) 0.3367(4) 0.046(3) Uani 1 1 d .
H59A H -0.0383 -0.0554 0.3261 0.056 Uiso 1 1 calc R
C60 C 0.1263(3) -0.0164(9) 0.3036(4) 0.045(3) Uani 1 1 d .
H60A H 0.1011 -0.0118 0.2808 0.054 Uiso 1 1 calc R
C61 C 0.6374(3) 0.4578(9) 0.3001(4) 0.048(3) Uani 1 1 d .
H61A H 0.6211 0.4343 0.2738 0.057 Uiso 1 1 calc R
C62 C -0.0471(4) -0.3005(8) 0.2258(3) 0.039(2) Uani 1 1 d .
H62A H -0.0200 -0.3307 0.2169 0.047 Uiso 1 1 calc R
C63 C 0.2958(4) 0.0179(9) 0.3439(4) 0.054(3) Uani 1 1 d .
H63A H 0.2951 -0.0415 0.3603 0.065 Uiso 1 1 calc R
C64 C 0.1574(4) -0.0683(9) 0.3737(4) 0.050(3) Uani 1 1 d .
H64A H 0.1541 -0.1021 0.3995 0.060 Uiso 1 1 calc R
C65 C -0.0497(4) -0.2912(9) 0.2669(3) 0.042(3) Uani 1 1 d .
H65A H -0.0235 -0.3121 0.2868 0.051 Uiso 1 1 calc R
C66 C -0.1143(4) -0.3384(9) -0.0153(3) 0.052(3) Uani 1 1 d .
H66A H -0.1366 -0.3804 -0.0044 0.063 Uiso 1 1 calc R
C67 C 0.0727(3) -0.1056(8) 0.3474(3) 0.038(2) Uani 1 1 d .
C68 C 0.2537(3) 0.0625(8) 0.3248(4) 0.039(2) Uani 1 1 d .
C69 C -0.0803(4) -0.2866(9) 0.0126(3) 0.041(2) Uani 1 1 d .
C70 C 0.2577(3) 0.1462(9) 0.3008(4) 0.045(3) Uani 1 1 d .
H70A H 0.2304 0.1776 0.2861 0.054 Uiso 1 1 calc R
C71 C 0.7504(5) 0.5962(12) 0.3397(5) 0.0840(19) Uani 1 1 d D
C72 C 0.3378(4) 0.0614(9) 0.3385(4) 0.053(3) Uani 1 1 d .
H72A H 0.3660 0.0297 0.3512 0.063 Uiso 1 1 calc R
C73 C 0.1191(3) -0.0624(7) 0.3416(4) 0.038(2) Uani 1 1 d .
C74 C 0.6805(3) 0.5056(9) 0.2998(4) 0.044(3) Uani 1 1 d .
H74A H 0.6940 0.5126 0.2741 0.053 Uiso 1 1 calc R
C75 C 0.4514(3) 0.2809(8) 0.5973(3) 0.036(2) Uani 1 1 d .
H75A H 0.4800 0.2959 0.6152 0.043 Uiso 1 1 calc R
C76 C 0.6404(3) 0.4789(9) 0.3759(4) 0.044(3) Uani 1 1 d .
H76A H 0.6271 0.4690 0.4015 0.053 Uiso 1 1 calc R
C77 C 0.2072(3) 0.0197(8) 0.3313(4) 0.041(3) Uani 1 1 d .
C78 C 0.3744(4) 0.2481(9) 0.4094(3) 0.043(3) Uani 1 1 d .
H78A H 0.3471 0.2650 0.3900 0.051 Uiso 1 1 calc R
C79 C -0.0640(5) -0.4733(11) 0.3439(6) 0.096(6) Uani 1 1 d .
C80 C 0.4512(4) 0.2736(8) 0.5541(3) 0.040(2) Uani 1 1 d .
H80A H 0.4793 0.2889 0.5425 0.048 Uiso 1 1 calc R
C81 C 0.3783(4) 0.2094(9) 0.6816(3) 0.046(3) Uani 1 1 d .
H81A H 0.3570 0.1649 0.6654 0.055 Uiso 1 1 calc R
C82 C 0.0670(3) -0.1958(9) 0.3668(3) 0.044(3) Uani 1 1 d .
H82A H 0.0938 -0.2343 0.3780 0.053 Uiso 1 1 calc R
C83 C 0.3024(3) 0.1843(9) 0.2982(3) 0.044(3) Uani 1 1 d .
H83A H 0.3044 0.2433 0.2819 0.053 Uiso 1 1 calc R
C84 C 0.4079(3) 0.2690(8) 0.6620(3) 0.032(2) Uani 1 1 d .
C85 C -0.1231(3) -0.2184(9) 0.2538(3) 0.044(3) Uani 1 1 d .
H85A H -0.1497 -0.1875 0.2634 0.053 Uiso 1 1 calc R
C86 C 0.0222(3) -0.2301(8) 0.3701(3) 0.038(2) Uani 1 1 d .
H86A H 0.0196 -0.2929 0.3835 0.046 Uiso 1 1 calc R
C87 C 0.5349(3) 0.4240(9) 0.3580(3) 0.045(3) Uani 1 1 d .
H87A H 0.5403 0.4802 0.3764 0.054 Uiso 1 1 calc R
C88 C 0.3709(3) 0.2553(8) 0.4507(3) 0.038(2) Uani 1 1 d .
H88A H 0.3420 0.2743 0.4601 0.045 Uiso 1 1 calc R
C89 C 0.4517(3) 0.1998(8) 0.4635(3) 0.037(2) Uani 1 1 d .
H89A H 0.4793 0.1805 0.4819 0.045 Uiso 1 1 calc R
C90 C -0.0794(3) -0.2911(9) 0.0591(4) 0.044(3) Uani 1 1 d .
C91 C 0.4394(4) 0.3338(8) 0.6873(3) 0.040(2) Uani 1 1 d .
H91A H 0.4620 0.3724 0.6751 0.048 Uiso 1 1 calc R
C92 C 0.4089(3) 0.2661(9) 0.6157(3) 0.041(3) Uani 1 1 d .
C93 C 0.3803(3) 0.2159(8) 0.7269(3) 0.038(2) Uani 1 1 d .
H93A H 0.3607 0.1732 0.7408 0.045 Uiso 1 1 calc R
C94 C 0.4920(3) 0.3777(8) 0.3539(3) 0.039(2) Uani 1 1 d .
H94A H 0.4678 0.4044 0.3683 0.046 Uiso 1 1 calc R
C95 C 0.5710(3) 0.3907(8) 0.3359(3) 0.037(2) Uani 1 1 d .
C96 C 0.7035(3) 0.5428(8) 0.3382(4) 0.047(3) Uani 1 1 d .
C97 C 0.3683(4) 0.4325(9) 0.3410(3) 0.048(3) Uani 1 1 d .
C98 C -0.0830(3) -0.2672(9) 0.1953(3) 0.039(2) Uani 1 1 d .
C99 C 0.4504(3) 0.1949(8) 0.4199(3) 0.035(2) Uani 1 1 d .
H99A H 0.4779 0.1728 0.4088 0.042 Uiso 1 1 calc R
C100 C 0.4116(3) 0.2341(8) 0.4804(3) 0.034(2) Uani 1 1 d .
C101 C 0.6171(3) 0.4431(8) 0.3370(3) 0.034(2) Uani 1 1 d .
C102 C 0.4359(4) 0.3385(9) 0.7310(3) 0.044(3) Uani 1 1 d .
H10B H 0.4542 0.3876 0.7475 0.053 Uiso 1 1 calc R
Se2' Se 0.3125(2) 1.0234(4) 0.46904(15) 0.1252(18) Uani 0.50 1 d P
Se4' Se -0.08084(19) -0.6074(4) 0.3621(4) 0.206(4) Uani 0.50 1 d P
Se3' Se -0.1128(2) 0.1274(4) 0.34544(17) 0.1178(17) Uani 0.50 1 d P
Se1' Se 0.2196(2) 0.3464(3) 0.51173(16) 0.1104(15) Uani 0.50 1 d P
Se5' Se 0.4473(3) -0.1432(4) 0.31251(18) 0.155(3) Uani 0.50 1 d P
Se6' Se 0.3698(5) 0.5500(8) 0.3676(3) 0.256(7) Uani 0.50 1 d P

loop_
_atom_site_aniso_label
_atom_site_aniso_U_11
_atom_site_aniso_U_22
_atom_site_aniso_U_33
_atom_site_aniso_U_23
_atom_site_aniso_U_13
_atom_site_aniso_U_12
Fe1 0.0137(6) 0.0495(9) 0.0197(7) -0.0006(6) 0.0063(5) 0.0073(6)
Fe2 0.0183(7) 0.0442(9) 0.0214(7) -0.0016(6) 0.0054(5) -0.0048(6)
Fe3 0.0169(7) 0.0506(10) 0.0265(8) -0.0009(7) 0.0036(5) -0.0078(6)
Se1 0.187(5) 0.069(2) 0.187(5) -0.048(3) 0.137(4) -0.078(3)
Se2 0.119(3) 0.0402(17) 0.171(4) 0.037(2) -0.097(3) -0.0272(19)
Se3 0.222(6) 0.064(2) 0.080(3) 0.0179(19) 0.057(3) 0.089(3)
Se4 0.081(2) 0.0428(15) 0.074(2) -0.0183(14) -0.0289(16) 0.0144(14)
Se5 0.138(4) 0.053(2) 0.107(3) 0.0189(19) 0.073(3) 0.060(2)
Se6 0.0592(16) 0.0327(14) 0.0466(18) -0.0075(12) 0.0309(14) 0.0149(12)
N1 0.037(5) 0.056(6) 0.025(4) -0.007(4) 0.003(3) 0.000(4)
N2 0.026(4) 0.056(5) 0.015(4) 0.004(4) 0.005(3) -0.006(4)
N3 0.020(4) 0.058(6) 0.034(5) 0.000(4) 0.009(3) 0.006(4)
N4 0.022(4) 0.048(5) 0.024(4) -0.006(4) -0.010(3) 0.008(3)
N5 0.030(2) 0.084(4) 0.060(3) -0.021(3) -0.002(2) 0.016(2)
N6 0.017(4) 0.049(5) 0.025(4) 0.001(4) 0.002(3) 0.004(3)
N7 0.034(5) 0.059(6) 0.039(5) -0.003(4) 0.002(4) -0.007(4)
N8 0.034(5) 0.067(7) 0.034(5) 0.001(5) 0.011(4) -0.015(5)
N9 0.021(4) 0.055(5) 0.040(5) -0.003(4) 0.003(3) 0.000(4)
N10 0.030(4) 0.055(6) 0.027(4) -0.007(4) 0.010(3) 0.000(4)
N11 0.042(3) 0.105(5) 0.108(5) -0.034(4) 0.021(3) -0.021(3)
N12 0.021(4) 0.047(5) 0.019(4) 0.003(3) 0.008(3) 0.003(3)
N13 0.033(5) 0.051(6) 0.045(5) 0.007(4) 0.006(4) -0.011(4)
N14 0.025(4) 0.051(5) 0.026(4) -0.001(4) 0.001(3) 0.003(4)
N15 0.027(4) 0.064(6) 0.032(5) -0.005(4) 0.002(3) -0.005(4)
N16 0.015(4) 0.047(5) 0.039(5) -0.007(4) 0.004(3) 0.000(3)
N17 0.023(4) 0.040(4) 0.022(4) 0.002(3) 0.008(3) 0.008(3)
N18 0.022(4) 0.063(6) 0.033(5) 0.002(4) 0.010(3) -0.003(4)
C1 0.030(2) 0.084(4) 0.060(3) -0.021(3) -0.002(2) 0.016(2)
C2 0.030(2) 0.084(4) 0.060(3) -0.021(3) -0.002(2) 0.016(2)
C3 0.030(2) 0.084(4) 0.060(3) -0.021(3) -0.002(2) 0.016(2)
C4 0.125(15) 0.119(14) 0.033(7) -0.010(8) 0.009(8) -0.072(12)
C5 0.030(2) 0.084(4) 0.060(3) -0.021(3) -0.002(2) 0.016(2)
C6 0.019(5) 0.071(8) 0.042(6) 0.012(6) 0.002(4) 0.020(5)
C7 0.015(4) 0.086(9) 0.038(6) 0.000(6) 0.009(4) -0.003(5)
C8 0.027(5) 0.054(6) 0.026(5) -0.005(5) 0.008(4) -0.005(4)
C9 0.022(5) 0.071(7) 0.019(5) -0.003(5) 0.001(4) -0.001(5)
C10 0.031(5) 0.077(8) 0.019(5) -0.008(5) 0.001(4) -0.007(5)
C11 0.028(5) 0.070(8) 0.025(5) -0.003(5) 0.003(4) -0.006(5)
C12 0.026(5) 0.074(8) 0.019(5) 0.008(5) 0.004(4) 0.001(5)
C13 0.015(5) 0.074(8) 0.045(6) -0.013(6) 0.005(4) 0.012(5)
C14 0.029(5) 0.064(7) 0.036(6) -0.009(5) 0.005(4) 0.009(5)
C15 0.032(5) 0.065(7) 0.018(5) -0.003(5) 0.008(4) 0.000(5)
C16 0.023(5) 0.081(8) 0.027(5) -0.005(5) 0.008(4) 0.001(5)
C17 0.031(5) 0.048(6) 0.026(5) -0.005(4) 0.016(4) -0.007(4)
C18 0.015(4) 0.049(6) 0.038(6) -0.010(5) 0.001(4) 0.004(4)
C19 0.019(5) 0.071(8) 0.032(6) 0.002(5) 0.003(4) -0.009(5)
C20 0.018(5) 0.095(9) 0.026(5) -0.007(6) 0.006(4) -0.003(5)
C21 0.015(4) 0.046(6) 0.041(6) -0.005(5) 0.012(4) 0.000(4)
C22 0.011(4) 0.060(7) 0.054(7) -0.003(5) 0.011(4) 0.001(4)
C23 0.023(5) 0.046(6) 0.062(7) -0.011(5) 0.007(5) -0.001(4)
C24 0.024(5) 0.058(6) 0.021(5) 0.004(4) 0.014(4) 0.001(4)
C25 0.030(2) 0.084(4) 0.060(3) -0.021(3) -0.002(2) 0.016(2)
C26 0.026(5) 0.057(7) 0.032(5) -0.008(5) 0.009(4) 0.007(5)
C27 0.166(19) 0.075(11) 0.079(11) 0.021(9) -0.070(12) -0.057(12)
C28 0.013(4) 0.051(6) 0.046(6) -0.004(5) 0.011(4) -0.003(4)
C29 0.023(5) 0.059(7) 0.022(5) -0.001(4) -0.001(4) 0.000(4)
C30 0.008(4) 0.044(6) 0.038(5) 0.000(4) 0.009(3) 0.010(4)
C31 0.019(5) 0.051(6) 0.050(6) -0.011(5) 0.009(4) 0.005(4)
C32 0.029(5) 0.046(6) 0.022(5) 0.002(4) 0.003(4) 0.003(4)
C33 0.012(4) 0.058(7) 0.039(6) -0.008(5) 0.014(4) 0.011(4)
C34 0.015(4) 0.045(6) 0.048(6) -0.010(5) 0.010(4) 0.008(4)
C35 0.042(3) 0.105(5) 0.108(5) -0.034(4) 0.021(3) -0.021(3)
C36 0.042(3) 0.105(5) 0.108(5) -0.034(4) 0.021(3) -0.021(3)
C37 0.042(3) 0.105(5) 0.108(5) -0.034(4) 0.021(3) -0.021(3)
C38 0.042(3) 0.105(5) 0.108(5) -0.034(4) 0.021(3) -0.021(3)
C39 0.040(7) 0.076(9) 0.067(8) -0.021(7) 0.019(6) -0.003(6)
C40 0.039(6) 0.077(8) 0.028(6) -0.003(5) 0.010(4) -0.020(6)
C41 0.111(12) 0.079(10) 0.028(6) -0.001(6) 0.018(7) 0.039(9)
C42 0.031(5) 0.082(9) 0.030(6) -0.006(5) -0.001(4) 0.001(5)
C43 0.034(6) 0.085(9) 0.040(6) -0.015(6) -0.003(5) 0.004(6)
C44 0.039(7) 0.072(9) 0.110(11) -0.048(8) 0.040(7) -0.021(6)
C45 0.033(6) 0.045(7) 0.108(11) 0.023(7) 0.012(6) -0.006(5)
C46 0.136(14) 0.056(9) 0.038(7) -0.004(6) 0.030(8) 0.037(9)
C47 0.038(6) 0.060(7) 0.027(5) -0.009(5) 0.013(4) -0.008(5)
C48 0.028(5) 0.102(10) 0.027(6) -0.020(6) 0.006(4) -0.005(6)
C49 0.024(5) 0.054(7) 0.067(8) -0.008(6) 0.009(5) -0.006(5)
C50 0.037(6) 0.057(7) 0.058(7) 0.010(6) 0.003(5) -0.005(5)
C51 0.019(4) 0.062(7) 0.029(5) -0.007(5) 0.011(4) 0.011(4)
C52 0.037(6) 0.081(9) 0.040(7) -0.004(6) 0.008(5) -0.014(6)
C53 0.037(6) 0.078(9) 0.038(6) -0.010(6) 0.002(5) 0.010(6)
C54 0.023(5) 0.048(6) 0.054(7) 0.011(5) 0.002(4) -0.012(4)
C55 0.031(5) 0.083(9) 0.020(5) -0.007(5) 0.006(4) -0.009(5)
C56 0.029(5) 0.076(8) 0.036(6) 0.004(5) 0.018(4) -0.009(5)
C57 0.054(7) 0.046(6) 0.036(6) -0.004(5) 0.004(5) -0.003(5)
C58 0.034(6) 0.086(9) 0.025(5) 0.005(5) 0.007(4) -0.001(6)
C59 0.018(5) 0.048(7) 0.072(8) 0.006(6) 0.006(5) -0.001(4)
C60 0.011(4) 0.063(7) 0.061(7) 0.006(6) 0.003(4) 0.002(5)
C61 0.015(5) 0.070(8) 0.058(7) -0.001(6) 0.003(4) 0.001(5)
C62 0.033(5) 0.050(6) 0.033(6) -0.005(5) 0.001(4) 0.007(5)
C63 0.024(5) 0.052(7) 0.086(9) 0.024(7) 0.003(5) 0.004(5)
C64 0.027(5) 0.065(8) 0.061(7) -0.001(6) 0.020(5) -0.013(5)
C65 0.030(5) 0.060(7) 0.039(6) -0.006(5) 0.008(4) 0.002(5)
C66 0.066(8) 0.065(8) 0.026(6) 0.010(5) 0.010(5) -0.016(6)
C67 0.020(5) 0.047(6) 0.047(6) 0.000(5) 0.010(4) -0.006(4)
C68 0.018(5) 0.042(6) 0.057(7) -0.001(5) 0.006(4) -0.003(4)
C69 0.033(5) 0.063(7) 0.028(5) 0.002(5) 0.010(4) 0.001(5)
C70 0.016(5) 0.061(7) 0.056(7) 0.011(6) -0.004(4) -0.006(5)
C71 0.042(3) 0.105(5) 0.108(5) -0.034(4) 0.021(3) -0.021(3)
C72 0.027(6) 0.048(7) 0.083(9) 0.024(6) 0.008(5) -0.009(5)
C73 0.025(5) 0.033(5) 0.058(7) -0.004(5) 0.011(5) -0.004(4)
C74 0.015(5) 0.062(7) 0.057(7) 0.016(6) 0.007(4) -0.008(5)
C75 0.032(5) 0.051(6) 0.025(5) -0.003(4) 0.007(4) 0.001(4)
C76 0.023(5) 0.061(7) 0.047(6) -0.002(5) -0.001(4) -0.004(5)
C77 0.014(5) 0.050(6) 0.057(7) -0.002(5) 0.002(4) -0.002(4)
C78 0.035(5) 0.070(8) 0.023(5) 0.010(5) 0.004(4) 0.011(5)
C79 0.047(8) 0.060(9) 0.164(17) -0.025(10) -0.046(9) 0.016(7)
C80 0.034(5) 0.064(7) 0.023(5) -0.003(5) 0.011(4) 0.000(5)
C81 0.036(6) 0.073(8) 0.029(6) -0.009(5) 0.010(4) -0.003(5)
C82 0.021(5) 0.067(8) 0.044(6) 0.007(6) 0.007(4) 0.002(5)
C83 0.019(5) 0.069(8) 0.045(6) 0.011(6) 0.006(4) -0.002(5)
C84 0.024(5) 0.057(6) 0.018(5) -0.001(4) 0.010(4) 0.006(4)
C85 0.022(5) 0.075(8) 0.033(6) 0.008(5) -0.005(4) -0.005(5)
C86 0.022(5) 0.052(6) 0.039(6) 0.005(5) 0.000(4) -0.008(4)
C87 0.030(5) 0.063(7) 0.043(6) -0.014(5) 0.007(4) -0.004(5)
C88 0.028(5) 0.057(7) 0.030(5) -0.002(5) 0.013(4) 0.007(5)
C89 0.023(5) 0.055(7) 0.033(6) -0.002(5) 0.002(4) 0.001(4)
C90 0.025(5) 0.059(7) 0.048(7) -0.008(5) 0.006(4) 0.005(5)
C91 0.041(6) 0.057(7) 0.026(5) 0.008(5) 0.014(4) 0.005(5)
C92 0.031(5) 0.076(8) 0.017(5) 0.002(5) 0.003(4) 0.002(5)
C93 0.029(5) 0.063(7) 0.020(5) 0.001(5) 0.001(4) -0.003(5)
C94 0.027(5) 0.053(6) 0.037(6) -0.006(5) 0.012(4) -0.011(5)
C95 0.025(5) 0.041(6) 0.046(6) 0.005(5) 0.007(4) -0.010(4)
C96 0.021(5) 0.043(6) 0.079(8) 0.013(6) 0.008(5) 0.000(4)
C97 0.060(7) 0.051(7) 0.031(6) -0.006(5) 0.005(5) 0.024(6)
C98 0.025(5) 0.067(7) 0.026(5) -0.004(5) 0.010(4) -0.005(5)
C99 0.033(5) 0.046(6) 0.027(5) -0.003(4) 0.009(4) -0.002(4)
C100 0.028(5) 0.046(6) 0.031(5) 0.000(4) 0.012(4) -0.002(4)
C101 0.018(4) 0.042(6) 0.042(6) 0.001(5) 0.002(4) -0.002(4)
C102 0.044(6) 0.062(7) 0.027(5) 0.002(5) 0.006(4) 0.011(5)
Se2' 0.168(5) 0.111(3) 0.098(3) 0.013(3) 0.022(3) -0.045(3)
Se4' 0.082(3) 0.088(4) 0.433(14) -0.016(6) -0.020(6) 0.003(3)
Se3' 0.142(4) 0.087(3) 0.114(4) 0.004(3) -0.020(3) 0.026(3)
Se1' 0.139(4) 0.069(2) 0.117(3) 0.004(2) -0.004(3) -0.012(2)
Se5' 0.255(8) 0.090(4) 0.099(4) -0.010(3) -0.052(5) 0.049(5)
Se6' 0.404(17) 0.179(9) 0.143(7) -0.075(6) -0.113(9) 0.184(10)

loop_
_atom_type_symbol
_atom_type_description
_atom_type_scat_dispersion_real
_atom_type_scat_dispersion_imag
_atom_type_scat_source
C C 0.0181 0.0091 'International Tables Vol C Tables 4.2.6.8 and 6.1.1.4'
H H 0.0000 0.0000 'International Tables Vol C Tables 4.2.6.8 and 6.1.1.4'
N N 0.0311 0.0180 'International Tables Vol C Tables 4.2.6.8 and 6.1.1.4'
O O 0.0492 0.0322 'International Tables Vol C Tables 4.2.6.8 and 6.1.1.4'
Cl Cl 0.3639 0.7018 'International Tables Vol C Tables 4.2.6.8 and 6.1.1.4'
Fe Fe -1.1336 3.1974 'International Tables Vol C Tables 4.2.6.8 and 6.1.1.4'
Se Se -0.7943 1.1372 'International Tables Vol C Tables 4.2.6.8 and 6.1.1.4'

loop_
_geom_angle_atom_site_label_1
_geom_angle_atom_site_label_2
_geom_angle_atom_site_label_3
_geom_angle
_geom_angle_site_symmetry_1
_geom_angle_site_symmetry_3
N1 Fe1 N3 176.2(3) . .
N1 Fe1 N4 91.9(3) . .
N3 Fe1 N4 90.6(3) . .
N1 Fe1 N5 87.5(4) . .
N3 Fe1 N5 89.8(4) . .
N4 Fe1 N5 89.0(3) . .
N1 Fe1 N6 90.1(3) . .
N3 Fe1 N6 92.6(3) . .
N4 Fe1 N6 91.2(3) . .
N5 Fe1 N6 177.6(4) . .
N1 Fe1 N2 87.8(3) . 4_575
N3 Fe1 N2 89.8(3) . 4_575
N4 Fe1 N2 176.0(3) . 4_575
N5 Fe1 N2 95.0(3) . 4_575
N6 Fe1 N2 84.8(3) . 4_575
N10 Fe2 N13 176.8(3) . .
N10 Fe2 N17 91.0(3) . 4_565
N13 Fe2 N17 92.1(3) . 4_565
N10 Fe2 N15 90.0(3) . .
N13 Fe2 N15 89.1(3) . .
N17 Fe2 N15 91.7(3) 4_565 .
N10 Fe2 N12 90.1(3) . .
N13 Fe2 N12 86.8(3) . .
N17 Fe2 N12 177.6(3) 4_565 .
N15 Fe2 N12 90.4(3) . .
N10 Fe2 N18 90.3(3) . .
N13 Fe2 N18 90.5(3) . .
N17 Fe2 N18 91.0(3) 4_565 .
N15 Fe2 N18 177.3(3) . .
N12 Fe2 N18 86.9(3) . .
N8 Fe3 N7 176.4(3) . .
N8 Fe3 N14 89.3(3) . 4_556
N7 Fe3 N14 92.1(3) . 4_556
N8 Fe3 N16 92.2(3) . .
N7 Fe3 N16 91.1(3) . .
N14 Fe3 N16 89.8(3) 4_556 .
N8 Fe3 N9 90.4(3) . .
N7 Fe3 N9 88.4(3) . .
N14 Fe3 N9 175.8(3) 4_556 .
N16 Fe3 N9 86.0(3) . .
N8 Fe3 N11 89.8(4) . 1_445
N7 Fe3 N11 86.8(4) . 1_445
N14 Fe3 N11 93.0(4) 4_556 1_445
N16 Fe3 N11 176.6(4) . 1_445
N9 Fe3 N11 91.2(4) . 1_445
Se1' Se1 C4 76.6(7) . .
Se2' Se2 C27 65.2(8) . .
Se3' Se3 C46 79.6(7) . .
Se4' Se4 C79 71.1(7) . .
Se5' Se5 C41 79.4(6) . .
Se6' Se6 C97 84.4(10) . .
C27 N1 Fe1 152.9(9) . .
C14 N2 C26 117.5(8) . .
C14 N2 Fe1 118.6(7) . 4_576
C26 N2 Fe1 123.9(6) . 4_576
C4 N3 Fe1 169.4(11) . .
C19 N4 C20 114.3(8) . .
C19 N4 Fe1 123.4(6) . .
C20 N4 Fe1 122.0(7) . .
C3 N5 C5 117.1(8) . .
C3 N5 Fe1 126.1(7) . .
C5 N5 Fe1 116.7(6) . .
C21 N6 C22 118.1(8) . .
C21 N6 Fe1 122.2(7) . .
C22 N6 Fe1 119.1(6) . .
C79 N7 Fe3 148.6(10) . .
C46 N8 Fe3 170.5(11) . .
C85 N9 C65 115.9(9) . .
C85 N9 Fe3 124.4(7) . .
C65 N9 Fe3 119.6(7) . .
C41 N10 Fe2 167.6(9) . .
C36 N11 C38 117.8(10) . .
C36 N11 Fe3 123.1(8) . 1_665
C38 N11 Fe3 119.0(8) . 1_665
C99 N12 C78 116.0(8) . .
C99 N12 Fe2 123.3(6) . .
C78 N12 Fe2 120.7(6) . .
C97 N13 Fe2 149.5(8) . .
C57 N14 C58 116.2(9) . .
C57 N14 Fe3 123.1(7) . 4
C58 N14 Fe3 120.8(7) . 4
C44 N15 C94 118.6(9) . .
C44 N15 Fe2 119.3(8) . .
C94 N15 Fe2 122.1(6) . .
C86 N16 C59 114.4(8) . .
C86 N16 Fe3 126.1(7) . .
C59 N16 Fe3 118.9(6) . .
C102 N17 C93 117.8(8) . .
C102 N17 Fe2 122.0(7) . 4_566
C93 N17 Fe2 120.1(6) . 4_566
C83 N18 C72 115.8(9) . .
C83 N18 Fe2 124.6(8) . .
C72 N18 Fe2 118.9(7) . .
C25 C1 C3 122.4(10) . .
C25 C2 C5 122.5(11) . .
N5 C3 C1 121.6(10) . .
N3 C4 Se1 167.4(18) . .
N3 C4 Se1' 148.0(16) . .
Se1 C4 Se1' 44.0(5) . .
N5 C5 C2 119.5(9) . .
C34 C6 C13 120.2(9) . 3_576
C9 C7 C8 120.8(9) . .
C11 C8 C7 116.6(9) . .
C11 C8 C24 122.5(8) . .
C7 C8 C24 120.8(8) . .
C29 C9 C7 121.5(8) . .
C11 C10 C29 120.4(9) . .
C10 C11 C8 121.8(9) . .
C26 C12 C24 119.9(9) . .
C6 C13 C34 120.4(9) 3_576 .
N2 C14 C15 123.1(9) . .
C24 C15 C14 119.6(9) . .
C20 C16 C32 119.9(10) . .
C19 C17 C32 120.0(9) . .
C31 C18 C33 120.1(9) . 3_666
N4 C19 C17 125.3(9) . .
C16 C20 N4 123.7(10) . .
N6 C21 C28 121.9(9) . .
C23 C22 N6 121.7(9) . .
C22 C23 C30 120.0(10) . .
C15 C24 C12 117.0(9) . .
C15 C24 C8 121.4(8) . .
C12 C24 C8 121.5(8) . .
C1 C25 C2 116.3(10) . .
C1 C25 C34 122.1(9) . .
C2 C25 C34 121.6(10) . .
N2 C26 C12 122.5(9) . .
N1 C27 Se2 158(2) . .
N1 C27 Se2' 150(2) . .
Se2 C27 Se2' 52.6(5) . .
C30 C28 C21 119.6(9) . .
C9 C29 C10 118.7(9) . .
C9 C29 C32 121.2(8) . .
C10 C29 C32 120.1(8) . .
C23 C30 C28 118.6(8) . .
C23 C30 C33 120.1(9) . .
C28 C30 C33 121.2(8) . .
C33 C31 C18 120.9(9) . .
C17 C32 C16 116.6(9) . .
C17 C32 C29 122.4(8) . .
C16 C32 C29 120.9(9) . .
C31 C33 C18 119.0(8) . 3_666
C31 C33 C30 119.4(9) . .
C18 C33 C30 121.6(8) 3_666 .
C6 C34 C13 119.2(8) . .
C6 C34 C25 119.8(9) . .
C13 C34 C25 120.8(9) . .
C71 C35 C36 124.6(11) . .
C35 C36 N11 120.2(10) . .
C38 C37 C71 117.6(10) . .
C37 C38 N11 121.5(10) . .
C95 C39 C44 123.0(11) . .
C52 C40 C47 119.2(10) . .
N10 C41 Se5 173.9(15) . .
N10 C41 Se5' 147.4(14) . .
Se5 C41 Se5' 38.6(4) . .
C98 C42 C85 118.7(10) . .
C69 C43 C58 119.1(10) . .
N15 C44 C39 120.6(11) . .
C59 C45 C67 121.4(11) . .
N8 C46 Se3 170.2(17) . .
N8 C46 Se3' 146.9(14) . .
Se3 C46 Se3' 42.3(4) . .
C48 C47 C40 119.5(9) . .
C48 C47 C98 121.1(9) . .
C40 C47 C98 119.3(9) . .
C47 C48 C53 121.8(10) . .
C76 C49 C96 119.9(11) . .
C60 C50 C77 122.8(11) . .
C80 C51 C55 117.9(9) . .
C80 C51 C100 122.5(8) . .
C55 C51 C100 119.6(8) . .
C40 C52 C90 123.2(10) . .
C48 C53 C90 118.7(10) . .
C77 C54 C64 121.4(10) . .
C56 C55 C51 120.3(9) . .
C55 C56 C92 120.1(9) . .
N14 C57 C66 125.8(10) . .
N14 C58 C43 122.2(10) . .
C45 C59 N16 123.9(10) . .
C50 C60 C73 120.4(10) . .
C101 C61 C74 123.0(10) . .
C65 C62 C98 121.4(10) . .
C72 C63 C68 118.6(11) . .
C54 C64 C73 120.9(11) . .
C62 C65 N9 123.0(10) . .
C57 C66 C69 118.9(10) . .
C82 C67 C45 115.4(9) . .
C82 C67 C73 124.3(9) . .
C45 C67 C73 120.3(10) . .
C70 C68 C63 117.2(9) . .
C70 C68 C77 122.4(9) . .
C63 C68 C77 120.4(10) . .
C43 C69 C66 117.8(10) . .
C43 C69 C90 120.5(10) . .
C66 C69 C90 121.7(9) . .
C68 C70 C83 118.8(9) . .
C35 C71 C37 117.7(11) . .
C35 C71 C96 122.5(11) . .
C37 C71 C96 119.7(11) . .
N18 C72 C63 124.6(10) . .
C60 C73 C64 117.3(9) . .
C60 C73 C67 121.5(9) . .
C64 C73 C67 121.1(10) . .
C96 C74 C61 118.2(10) . .
C80 C75 C92 120.3(9) . .
C49 C76 C101 119.8(11) . .
C54 C77 C50 117.2(9) . .
C54 C77 C68 121.7(9) . .
C50 C77 C68 121.1(10) . .
C88 C78 N12 126.2(9) . .
N7 C79 Se4 172.3(16) . .
N7 C79 Se4' 137.4(18) . .
Se4 C79 Se4' 48.7(5) . .
C75 C80 C51 122.6(9) . .
C84 C81 C93 118.3(10) . .
C86 C82 C67 119.7(10) . .
N18 C83 C70 124.8(11) . .
C81 C84 C91 119.1(9) . .
C81 C84 C92 122.1(10) . .
C91 C84 C92 118.8(9) . .
N9 C85 C42 123.3(10) . .
N16 C86 C82 125.1(10) . .
C94 C87 C95 121.5(10) . .
C78 C88 C100 118.2(9) . .
C99 C89 C100 118.9(9) . .
C52 C90 C53 117.4(10) . .
C52 C90 C69 121.6(9) . .
C53 C90 C69 120.9(10) . .
C102 C91 C84 117.3(10) . .
C75 C92 C56 118.5(9) . .
C75 C92 C84 122.3(8) . .
C56 C92 C84 118.8(9) . .
N17 C93 C81 122.5(9) . .
N15 C94 C87 121.7(10) . .
C39 C95 C87 114.7(10) . .
C39 C95 C101 121.9(10) . .
C87 C95 C101 123.3(10) . .
C74 C96 C49 119.9(9) . .
C74 C96 C71 120.4(11) . .
C49 C96 C71 119.7(11) . .
N13 C97 Se6 177.6(12) . .
N13 C97 Se6' 161.2(12) . .
Se6 C97 Se6' 20.9(5) . .
C42 C98 C62 117.6(9) . .
C42 C98 C47 120.1(9) . .
C62 C98 C47 122.3(9) . .
N12 C99 C89 123.8(9) . .
C89 C100 C88 116.8(9) . .
C89 C100 C51 121.5(9) . .
C88 C100 C51 121.7(8) . .
C61 C101 C76 119.0(9) . .
C61 C101 C95 121.2(9) . .
C76 C101 C95 119.8(9) . .
N17 C102 C91 124.7(11) . .
Se2 Se2' C27 62.3(8) . .
Se4 Se4' C79 60.1(7) . .
Se3 Se3' C46 58.1(5) . .
Se1 Se1' C4 59.5(5) . .
Se5 Se5' C41 62.0(5) . .
Se6 Se6' C97 74.7(11) . .

loop_
_geom_bond_atom_site_label_1
_geom_bond_atom_site_label_2
_geom_bond_distance
_geom_bond_site_symmetry_2
Fe1 N1 2.072(10) .
Fe1 N3 2.102(10) .
Fe1 N4 2.186(8) .
Fe1 N5 2.229(9) .
Fe1 N6 2.246(7) .
Fe1 N2 2.250(7) 4_575
Fe2 N10 2.079(9) .
Fe2 N13 2.112(10) .
Fe2 N17 2.219(7) 4_565
Fe2 N15 2.232(8) .
Fe2 N12 2.235(7) .
Fe2 N18 2.238(8) .
Fe3 N8 2.125(11) .
Fe3 N7 2.126(10) .
Fe3 N14 2.209(8) 4_556
Fe3 N16 2.211(7) .
Fe3 N9 2.213(8) .
Fe3 N11 2.238(10) 1_445
Se1 Se1' 1.436(7) .
Se1 C4 1.781(17) .
Se2 Se2' 1.659(8) .
Se2 C27 1.849(18) .
Se3 Se3' 1.386(8) .
Se3 C46 1.746(14) .
Se4 Se4' 1.563(11) .
Se4 C79 1.802(16) .
Se5 Se5' 1.261(9) .
Se5 C41 1.783(14) .
Se6 Se6' 0.639(17) .
Se6 C97 1.727(11) .
N1 C27 1.204(17) .
N2 C14 1.313(13) .
N2 C26 1.341(12) .
N2 Fe1 2.250(7) 4_576
N3 C4 1.123(18) .
N4 C19 1.340(13) .
N4 C20 1.382(13) .
N5 C3 1.334(11) .
N5 C5 1.373(11) .
N6 C21 1.333(12) .
N6 C22 1.379(13) .
N7 C79 1.173(16) .
N8 C46 1.137(15) .
N9 C85 1.320(12) .
N9 C65 1.390(13) .
N10 C41 1.158(15) .
N11 C36 1.349(13) .
N11 C38 1.401(13) .
N11 Fe3 2.238(10) 1_665
N12 C99 1.326(12) .
N12 C78 1.347(12) .
N13 C97 1.217(13) .
N14 C57 1.324(14) .
N14 C58 1.369(13) .
N14 Fe3 2.209(8) 4
N15 C44 1.308(14) .
N15 C94 1.363(13) .
N16 C86 1.325(12) .
N16 C59 1.365(14) .
N17 C102 1.305(13) .
N17 C93 1.352(12) .
N17 Fe2 2.219(7) 4_566
N18 C83 1.310(12) .
N18 C72 1.328(13) .
C1 C25 1.335(13) .
C1 C3 1.378(12) .
C2 C25 1.349(12) .
C2 C5 1.394(12) .
C4 Se1' 2.01(2) .
C6 C34 1.390(14) .
C6 C13 1.414(13) 3_576
C7 C9 1.383(14) .
C7 C8 1.440(13) .
C8 C11 1.421(14) .
C8 C24 1.471(13) .
C9 C29 1.378(13) .
C10 C11 1.368(14) .
C10 C29 1.435(13) .
C12 C26 1.364(13) .
C12 C24 1.404(14) .
C13 C6 1.414(13) 3_576
C13 C34 1.423(15) .
C14 C15 1.401(14) .
C15 C24 1.348(13) .
C16 C20 1.360(14) .
C16 C32 1.397(14) .
C17 C19 1.356(13) .
C17 C32 1.387(13) .
C18 C31 1.391(13) .
C18 C33 1.393(13) 3_666
C21 C28 1.398(12) .
C22 C23 1.375(13) .
C23 C30 1.375(13) .
C25 C34 1.495(14) .
C27 Se2' 1.90(2) .
C28 C30 1.381(14) .
C29 C32 1.475(13) .
C30 C33 1.503(11) .
C31 C33 1.385(13) .
C33 C18 1.393(13) 3_666
C35 C71 1.325(14) .
C35 C36 1.344(13) .
C37 C38 1.383(13) .
C37 C71 1.426(14) .
C39 C95 1.355(16) .
C39 C44 1.404(16) .
C40 C52 1.344(15) .
C40 C47 1.399(14) .
C41 Se5' 1.986(17) .
C42 C98 1.373(15) .
C42 C85 1.406(14) .
C43 C69 1.389(17) .
C43 C58 1.420(15) .
C45 C59 1.334(15) .
C45 C67 1.394(15) .
C46 Se3' 2.024(17) .
C47 C48 1.385(14) .
C47 C98 1.525(13) .
C48 C53 1.387(15) .
C49 C76 1.391(14) .
C49 C96 1.431(16) .
C50 C60 1.356(15) .
C50 C77 1.382(15) .
C51 C80 1.391(14) .
C51 C55 1.451(13) .
C51 C100 1.463(13) .
C52 C90 1.413(15) .
C53 C90 1.420(14) .
C54 C77 1.357(15) .
C54 C64 1.385(14) .
C55 C56 1.390(14) .
C56 C92 1.429(14) .
C57 C66 1.369(15) .
C60 C73 1.387(15) .
C61 C101 1.383(15) .
C61 C74 1.390(14) .
C62 C65 1.316(14) .
C62 C98 1.380(14) .
C63 C72 1.366(15) .
C63 C68 1.402(14) .
C64 C73 1.388(15) .
C66 C69 1.401(15) .
C67 C82 1.375(15) .
C67 C73 1.479(13) .
C68 C70 1.367(15) .
C68 C77 1.488(13) .
C69 C90 1.467(15) .
C70 C83 1.387(13) .
C71 C96 1.514(16) .
C74 C96 1.389(17) .
C75 C80 1.365(13) .
C75 C92 1.429(14) .
C76 C101 1.397(14) .
C78 C88 1.322(13) .
C79 Se4' 1.967(19) .
C81 C84 1.371(15) .
C81 C93 1.424(14) .
C82 C86 1.375(13) .
C84 C91 1.415(15) .
C84 C92 1.466(13) .
C87 C94 1.364(14) .
C87 C95 1.395(15) .
C88 C100 1.418(13) .
C89 C99 1.373(13) .
C89 C100 1.407(13) .
C91 C102 1.399(14) .
C95 C101 1.490(13) .
C97 Se6' 1.782(14) .

loop_
_platon_squeeze_void_nr
_platon_squeeze_void_average_x
_platon_squeeze_void_average_y
_platon_squeeze_void_average_z
_platon_squeeze_void_volume
_platon_squeeze_void_count_electrons
1 -0.010 0.500 0.010 1601.3 803.9
2 0.129 0.000 0.371 1601.2 803.2
